data_9011507
loop_
_publ_author_name
'Topfer, J.'
'Trari, M.'
'Gravereau, P.'
'Chaminade, J. P.'
'Doumerc, J. P.'

_publ_section_title
;Crystal growth and reinvestigation of the crystal structure of crednerite,
 CuMnO2 Locality: synthetic
;
_journal_name_full 'Zeitschrift fur Kristallographie'
_journal_page_first 184
_journal_page_last 187
_journal_paper_doi 10.1524/zkri.1995.210.3.184
_journal_volume 210
_journal_year 1995
_chemical_compound_source Synthetic
_chemical_formula_sum 'Cu1.04 Mn0.96 O2'
_chemical_name_mineral Crednerite
_space_group_IT_number 12
_symmetry_space_group_name_Hall '-C 2y'
_symmetry_space_group_name_H-M 'C 1 2/m 1'
_cell_angle_alpha 90
_cell_angle_beta 104.00
_cell_angle_gamma 90
_cell_formula_units_Z 2
_cell_length_a 5.578
_cell_length_b 2.881
_cell_length_c 5.886
_cell_volume 91.780
_database_code_amcsd 0011064
_exptl_crystal_density_diffrn 5.458
_cod_original_formula_sum 'Cu1.04 Mn.96 O2'
_cod_database_code 9011507

loop_
_space_group_symop_operation_xyz
x,y,z
1/2+x,1/2+y,z
x,-y,z
1/2+x,1/2-y,z
-x,y,-z
1/2-x,1/2+y,-z
-x,-y,-z
1/2-x,1/2-y,-z

loop_
_atom_site_aniso_label
_atom_site_aniso_U_11
_atom_site_aniso_U_22
_atom_site_aniso_U_33
_atom_site_aniso_U_12
_atom_site_aniso_U_13
_atom_site_aniso_U_23
Cu1 0.01680 0.01020 0.00490 0.00000 0.00060 0.00000
Mn 0.00630 0.00380 0.00590 0.00000 0.00290 0.00000
Cu2 0.00630 0.00380 0.00590 0.00000 0.00290 0.00000
O 0.00890 0.04300 0.00620 0.00000 0.06220 0.00000

loop_
_atom_site_label
_atom_site_fract_x
_atom_site_fract_y
_atom_site_fract_z
_atom_site_occupancy
_atom_site_U_iso_or_equiv
Cu1 0.00000 0.50000 0.50000 1.00000 0.01090
Mn 0.00000 0.00000 0.00000 0.96000 0.00510
Cu2 0.00000 0.00000 0.00000 0.04000 0.00510
O 0.40700 0.00000 0.17890 1.00000 0.00640

loop_
_cod_changelog_entry_id
_cod_changelog_entry_author
_cod_changelog_entry_date
_cod_changelog_entry_text
1
;cod-tools version 3.10.1
Id: cif_fix_AMCSD_atom_labels 10224 2024-08-07 11:09:31Z saulius
;
2024-08-07T19:40:04+03:00
;Changed the following '_atom_site_label' values:
the first duplicated label 'Cu'  converted to 'Cu1'
duplicated label 'Cu' at index 2 converted to 'Cu2'
;

loop_
_cod_related_entry_id
_cod_related_entry_database
_cod_related_entry_code
1 AMCSD 0011064
